data_7041611
loop_
_publ_author_name
'Tussing, Sebastian'
'Ohland, Miriam'
'Wicker, Garrit'
'Fl\"orke, Ulrich'
'Paradies, Jan'

_publ_section_title
;
 Borane-catalyzed indole synthesis through intramolecular hydroamination.
;
_journal_issue 5
_journal_name_full 'Dalton transactions (Cambridge, England : 2003)'
_journal_page_first 1539
_journal_page_last 1545
_journal_paper_doi 10.1039/c6dt04725d
_journal_volume 46
_journal_year 2017
_chemical_formula_moiety 'C22 H19 N O'
_chemical_formula_sum 'C22 H19 N O'
_chemical_formula_weight 313.38
_chemical_name_systematic
;
 ?
;
_space_group_crystal_system orthorhombic
_space_group_IT_number 61
_space_group_name_Hall '-P 2ac 2ab'
_space_group_name_H-M_alt 'P b c a'
_symmetry_space_group_name_Hall '-P 2ac 2ab'
_symmetry_space_group_name_H-M 'P b c a'
_atom_sites_solution_hydrogens difmap
_atom_sites_solution_primary direct
_atom_sites_solution_secondary difmap
_audit_creation_method SHELXL-2013
_audit_update_record
;
2016-11-22 deposited with the CCDC.
2017-01-04 downloaded from the CCDC.
;
_cell_angle_alpha 90
_cell_angle_beta 90
_cell_angle_gamma 90
_cell_formula_units_Z 8
_cell_length_a 18.053(3)
_cell_length_b 9.2454(13)
_cell_length_c 19.716(3)
_cell_measurement_reflns_used 2418
_cell_measurement_temperature 130(2)
_cell_measurement_theta_max 20.04
_cell_measurement_theta_min 2.68
_cell_volume 3290.7(9)
_computing_cell_refinement 'SAINT (Bruker, 2002)'
_computing_data_collection 'SMART (Bruker, 2002)'
_computing_data_reduction SAINT
_computing_molecular_graphics SHELXTL
_computing_publication_material 'SHELXTL and local programs'
_computing_structure_refinement 'SHELXL-2013 (Sheldrick, 2013)'
_computing_structure_solution 'SHELXTL (Sheldrick, 2008)'
_diffrn_ambient_temperature 130(2)
_diffrn_measured_fraction_theta_full 1.000
_diffrn_measured_fraction_theta_max 1.000
_diffrn_measurement_device_type 'Bruker AXS SMART APEX'
_diffrn_measurement_method '\f and \w scans'
_diffrn_radiation_monochromator graphite
_diffrn_radiation_source 'sealed tube'
_diffrn_radiation_type MoK\a
_diffrn_radiation_wavelength 0.71073
_diffrn_reflns_av_R_equivalents 0.0684
_diffrn_reflns_av_unetI/netI 0.0381
_diffrn_reflns_Laue_measured_fraction_full 1.000
_diffrn_reflns_Laue_measured_fraction_max 1.000
_diffrn_reflns_limit_h_max 23
_diffrn_reflns_limit_h_min -23
_diffrn_reflns_limit_k_max 11
_diffrn_reflns_limit_k_min -12
_diffrn_reflns_limit_l_max 25
_diffrn_reflns_limit_l_min -25
_diffrn_reflns_number 29390
_diffrn_reflns_point_group_measured_fraction_full 1.000
_diffrn_reflns_point_group_measured_fraction_max 1.000
_diffrn_reflns_theta_full 25.242
_diffrn_reflns_theta_max 27.876
_diffrn_reflns_theta_min 2.066
_exptl_absorpt_coefficient_mu 0.077
_exptl_absorpt_correction_T_max 1.0000
_exptl_absorpt_correction_T_min 0.4056
_exptl_absorpt_correction_type multi-scan
_exptl_absorpt_process_details '(SADABS; Sheldrick, 2004)'
_exptl_crystal_colour colourless
_exptl_crystal_density_diffrn 1.265
_exptl_crystal_description prism
_exptl_crystal_F_000 1328
_exptl_crystal_size_max 0.420
_exptl_crystal_size_mid 0.330
_exptl_crystal_size_min 0.200
_refine_diff_density_max 0.201
_refine_diff_density_min -0.198
_refine_diff_density_rms 0.038
_refine_ls_extinction_method none
_refine_ls_goodness_of_fit_ref 1.044
_refine_ls_hydrogen_treatment constr
_refine_ls_matrix_type full
_refine_ls_number_parameters 218
_refine_ls_number_reflns 3919
_refine_ls_number_restraints 0
_refine_ls_restrained_S_all 1.044
_refine_ls_R_factor_all 0.0757
_refine_ls_R_factor_gt 0.0463
_refine_ls_shift/su_max 0.000
_refine_ls_shift/su_mean 0.000
_refine_ls_structure_factor_coef Fsqd
_refine_ls_weighting_details 'w=1/[\s^2^(Fo^2^)+(0.0279P)^2^+1.0059P] where P=(Fo^2^+2Fc^2^)/3'
_refine_ls_weighting_scheme calc
_refine_ls_wR_factor_gt 0.0882
_refine_ls_wR_factor_ref 0.1003
_reflns_Friedel_coverage 0.000
_reflns_number_gt 2801
_reflns_number_total 3919
_reflns_threshold_expression 'I > 2\s(I)'
_cod_data_source_file c6dt04725d2.cif
_cod_data_source_block o2712
_cod_depositor_comments 'Adding full bibliography for 7041608--7041611.cif.'
_cod_original_cell_volume 3290.6(8)
_cod_database_code 7041611
_shelx_space_group_comment
;
The symmetry employed for this shelxl refinement is uniquely defined
by the following loop, which should always be used as a source of
symmetry information in preference to the above space-group names.
They are only intended as comments.
;
_shelx_estimated_absorpt_t_min 0.968
_shelx_estimated_absorpt_t_max 0.985
_shelxl_version_number 2013-4

loop_
_space_group_symop_operation_xyz
'x, y, z'
'-x+1/2, -y, z+1/2'
'-x, y+1/2, -z+1/2'
'x+1/2, -y+1/2, -z'
'-x, -y, -z'
'x-1/2, y, -z-1/2'
'x, -y-1/2, z-1/2'
'-x-1/2, y-1/2, z'

loop_
_atom_site_label
_atom_site_type_symbol
_atom_site_fract_x
_atom_site_fract_y
_atom_site_fract_z
_atom_site_U_iso_or_equiv
_atom_site_adp_type
_atom_site_occupancy
_atom_site_site_symmetry_order
_atom_site_calc_flag
_atom_site_refinement_flags_posn
_atom_site_refinement_flags_adp
O1 O 0.14472(7) 0.39555(12) 0.48898(5) 0.0392(3) Uani 1 1 d . .
N1 N 0.09357(7) 0.83141(13) 0.23820(6) 0.0270(3) Uani 1 1 d . .
C1 C 0.11428(8) 0.96285(16) 0.26512(7) 0.0275(3) Uani 1 1 d . .
C2 C 0.09357(9) 1.02566(17) 0.32649(8) 0.0328(4) Uani 1 1 d . .
H2A H 0.0618 0.9770 0.3574 0.039 Uiso 1 1 calc R U
C3 C 0.12121(10) 1.16170(18) 0.34044(8) 0.0392(4) Uani 1 1 d . .
H3A H 0.1083 1.2077 0.3819 0.047 Uiso 1 1 calc R U
C4 C 0.16770(10) 1.23279(18) 0.29480(9) 0.0423(4) Uani 1 1 d . .
H4A H 0.1852 1.3270 0.3055 0.051 Uiso 1 1 calc R U
C5 C 0.18879(9) 1.16969(17) 0.23468(9) 0.0380(4) Uani 1 1 d . .
H5A H 0.2210 1.2190 0.2044 0.046 Uiso 1 1 calc R U
C6 C 0.16202(8) 1.03117(16) 0.21875(8) 0.0302(3) Uani 1 1 d . .
C7 C 0.16941(8) 0.93543(16) 0.16264(8) 0.0307(3) Uani 1 1 d . .
H7A H 0.1985 0.9520 0.1232 0.037 Uiso 1 1 calc R U
C8 C 0.12735(8) 0.81551(16) 0.17534(7) 0.0272(3) Uani 1 1 d . .
C9 C 0.11636(8) 0.68837(17) 0.13161(7) 0.0288(3) Uani 1 1 d . .
C10 C 0.10354(9) 0.71093(19) 0.06260(8) 0.0374(4) Uani 1 1 d . .
H10A H 0.1019 0.8068 0.0453 0.045 Uiso 1 1 calc R U
C11 C 0.09323(10) 0.5955(2) 0.01913(9) 0.0471(5) Uani 1 1 d . .
H11A H 0.0842 0.6124 -0.0277 0.057 Uiso 1 1 calc R U
C12 C 0.09606(10) 0.4555(2) 0.04351(9) 0.0466(5) Uani 1 1 d . .
H12A H 0.0883 0.3762 0.0137 0.056 Uiso 1 1 calc R U
C13 C 0.11021(9) 0.43161(19) 0.11143(9) 0.0397(4) Uani 1 1 d . .
H13A H 0.1131 0.3354 0.1281 0.048 Uiso 1 1 calc R U
C14 C 0.12025(9) 0.54675(17) 0.15533(8) 0.0330(4) Uani 1 1 d . .
H14A H 0.1299 0.5290 0.2020 0.040 Uiso 1 1 calc R U
C15 C 0.03958(8) 0.73679(16) 0.27003(7) 0.0285(3) Uani 1 1 d . .
H15A H 0.0204 0.6684 0.2356 0.034 Uiso 1 1 calc R U
H15B H -0.0026 0.7959 0.2862 0.034 Uiso 1 1 calc R U
C16 C 0.07051(8) 0.65143(15) 0.32916(7) 0.0258(3) Uani 1 1 d . .
C17 C 0.14524(8) 0.64886(16) 0.34461(7) 0.0283(3) Uani 1 1 d . .
H17A H 0.1785 0.7053 0.3183 0.034 Uiso 1 1 calc R U
C18 C 0.17288(8) 0.56564(16) 0.39771(7) 0.0297(3) Uani 1 1 d . .
H18A H 0.2244 0.5652 0.4075 0.036 Uiso 1 1 calc R U
C19 C 0.12459(9) 0.48371(15) 0.43600(7) 0.0292(3) Uani 1 1 d . .
C20 C 0.04922(9) 0.48633(16) 0.42154(7) 0.0317(4) Uani 1 1 d . .
H20A H 0.0159 0.4306 0.4481 0.038 Uiso 1 1 calc R U
C21 C 0.02262(8) 0.56911(16) 0.36898(7) 0.0296(3) Uani 1 1 d . .
H21A H -0.0290 0.5702 0.3597 0.035 Uiso 1 1 calc R U
C22 C 0.22206(10) 0.37567(19) 0.49976(9) 0.0443(4) Uani 1 1 d . .
H22A H 0.2449 0.3386 0.4582 0.066 Uiso 1 1 calc R U
H22B H 0.2297 0.3063 0.5367 0.066 Uiso 1 1 calc R U
H22C H 0.2448 0.4685 0.5118 0.066 Uiso 1 1 calc R U

loop_
_atom_site_aniso_label
_atom_site_aniso_U_11
_atom_site_aniso_U_22
_atom_site_aniso_U_33
_atom_site_aniso_U_23
_atom_site_aniso_U_13
_atom_site_aniso_U_12
O1 0.0435(7) 0.0371(6) 0.0370(6) 0.0080(5) -0.0049(5) -0.0007(5)
N1 0.0282(7) 0.0253(6) 0.0275(6) 0.0007(5) -0.0010(5) -0.0027(5)
C1 0.0277(8) 0.0237(7) 0.0309(8) 0.0012(6) -0.0079(6) 0.0017(6)
C2 0.0358(9) 0.0306(8) 0.0320(8) -0.0008(7) -0.0085(7) 0.0039(7)
C3 0.0425(10) 0.0334(9) 0.0417(9) -0.0075(7) -0.0151(8) 0.0073(8)
C4 0.0410(10) 0.0260(8) 0.0599(11) -0.0067(8) -0.0200(9) 0.0015(8)
C5 0.0295(9) 0.0290(9) 0.0556(11) 0.0088(8) -0.0092(8) -0.0025(7)
C6 0.0247(8) 0.0269(8) 0.0390(8) 0.0042(7) -0.0056(6) 0.0022(7)
C7 0.0263(8) 0.0316(8) 0.0341(8) 0.0063(7) 0.0031(6) 0.0037(7)
C8 0.0257(8) 0.0278(8) 0.0282(7) 0.0019(6) -0.0006(6) 0.0044(6)
C9 0.0231(8) 0.0328(8) 0.0304(7) -0.0025(6) 0.0001(6) 0.0039(7)
C10 0.0349(9) 0.0435(10) 0.0337(8) -0.0014(7) -0.0006(7) 0.0115(8)
C11 0.0439(11) 0.0646(13) 0.0328(9) -0.0125(9) -0.0058(8) 0.0131(10)
C12 0.0360(10) 0.0524(11) 0.0515(11) -0.0260(9) -0.0030(8) 0.0036(9)
C13 0.0333(9) 0.0349(9) 0.0507(10) -0.0098(8) 0.0032(8) 0.0008(8)
C14 0.0312(9) 0.0331(9) 0.0347(8) -0.0030(7) 0.0000(7) 0.0012(7)
C15 0.0246(8) 0.0307(8) 0.0301(8) -0.0011(6) 0.0005(6) -0.0025(7)
C16 0.0278(8) 0.0227(7) 0.0268(7) -0.0046(6) 0.0018(6) -0.0029(6)
C17 0.0266(8) 0.0267(8) 0.0315(7) -0.0005(6) 0.0031(6) -0.0046(6)
C18 0.0256(8) 0.0284(8) 0.0352(8) -0.0024(7) -0.0018(6) -0.0021(6)
C19 0.0368(9) 0.0231(7) 0.0276(7) -0.0025(6) 0.0001(6) 0.0002(7)
C20 0.0325(9) 0.0292(8) 0.0333(8) 0.0002(7) 0.0052(7) -0.0067(7)
C21 0.0242(8) 0.0298(8) 0.0347(8) -0.0034(6) 0.0015(6) -0.0050(7)
C22 0.0483(11) 0.0435(10) 0.0410(9) 0.0016(8) -0.0080(8) 0.0102(9)

loop_
_atom_type_symbol
_atom_type_description
_atom_type_scat_dispersion_real
_atom_type_scat_dispersion_imag
_atom_type_scat_source
C C 0.0033 0.0016 'International Tables Vol C Tables 4.2.6.8 and 6.1.1.4'
H H 0.0000 0.0000 'International Tables Vol C Tables 4.2.6.8 and 6.1.1.4'
N N 0.0061 0.0033 'International Tables Vol C Tables 4.2.6.8 and 6.1.1.4'
O O 0.0106 0.0060 'International Tables Vol C Tables 4.2.6.8 and 6.1.1.4'

loop_
_geom_angle_atom_site_label_1
_geom_angle_atom_site_label_2
_geom_angle_atom_site_label_3
_geom_angle
C19 O1 C22 116.70(13)
C1 N1 C8 108.53(12)
C1 N1 C15 123.16(12)
C8 N1 C15 128.06(12)
N1 C1 C2 129.00(14)
N1 C1 C6 108.19(13)
C2 C1 C6 122.81(14)
C3 C2 C1 117.10(16)
C3 C2 H2A 121.4
C1 C2 H2A 121.4
C2 C3 C4 121.21(16)
C2 C3 H3A 119.4
C4 C3 H3A 119.4
C5 C4 C3 121.52(15)
C5 C4 H4A 119.2
C3 C4 H4A 119.2
C4 C5 C6 118.98(16)
C4 C5 H5A 120.5
C6 C5 H5A 120.5
C5 C6 C1 118.37(15)
C5 C6 C7 135.14(15)
C1 C6 C7 106.47(13)
C8 C7 C6 108.06(13)
C8 C7 H7A 126.0
C6 C7 H7A 126.0
C7 C8 N1 108.75(13)
C7 C8 C9 127.99(14)
N1 C8 C9 123.25(13)
C14 C9 C10 118.45(15)
C14 C9 C8 123.21(13)
C10 C9 C8 118.31(14)
C11 C10 C9 120.78(16)
C11 C10 H10A 119.6
C9 C10 H10A 119.6
C10 C11 C12 120.18(16)
C10 C11 H11A 119.9
C12 C11 H11A 119.9
C13 C12 C11 119.63(16)
C13 C12 H12A 120.2
C11 C12 H12A 120.2
C12 C13 C14 120.49(17)
C12 C13 H13A 119.8
C14 C13 H13A 119.8
C13 C14 C9 120.44(15)
C13 C14 H14A 119.8
C9 C14 H14A 119.8
N1 C15 C16 113.52(12)
N1 C15 H15A 108.9
C16 C15 H15A 108.9
N1 C15 H15B 108.9
C16 C15 H15B 108.9
H15A C15 H15B 107.7
C17 C16 C21 118.13(14)
C17 C16 C15 122.55(13)
C21 C16 C15 119.30(13)
C16 C17 C18 121.65(14)
C16 C17 H17A 119.2
C18 C17 H17A 119.2
C19 C18 C17 119.25(14)
C19 C18 H18A 120.4
C17 C18 H18A 120.4
O1 C19 C18 125.07(14)
O1 C19 C20 115.15(13)
C18 C19 C20 119.77(14)
C21 C20 C19 120.40(14)
C21 C20 H20A 119.8
C19 C20 H20A 119.8
C20 C21 C16 120.78(14)
C20 C21 H21A 119.6
C16 C21 H21A 119.6
O1 C22 H22A 109.5
O1 C22 H22B 109.5
H22A C22 H22B 109.5
O1 C22 H22C 109.5
H22A C22 H22C 109.5
H22B C22 H22C 109.5

loop_
_geom_bond_atom_site_label_1
_geom_bond_atom_site_label_2
_geom_bond_distance
O1 C19 1.3739(17)
O1 C22 1.424(2)
N1 C1 1.3778(18)
N1 C8 1.3891(18)
N1 C15 1.4522(18)
C1 C2 1.393(2)
C1 C6 1.406(2)
C2 C3 1.381(2)
C2 H2A 0.9500
C3 C4 1.395(2)
C3 H3A 0.9500
C4 C5 1.375(2)
C4 H4A 0.9500
C5 C6 1.404(2)
C5 H5A 0.9500
C6 C7 1.423(2)
C7 C8 1.367(2)
C7 H7A 0.9500
C8 C9 1.471(2)
C9 C14 1.392(2)
C9 C10 1.396(2)
C10 C11 1.381(2)
C10 H10A 0.9500
C11 C12 1.381(3)
C11 H11A 0.9500
C12 C13 1.381(2)
C12 H12A 0.9500
C13 C14 1.384(2)
C13 H13A 0.9500
C14 H14A 0.9500
C15 C16 1.514(2)
C15 H15A 0.9900
C15 H15B 0.9900
C16 C17 1.383(2)
C16 C21 1.394(2)
C17 C18 1.392(2)
C17 H17A 0.9500
C18 C19 1.380(2)
C18 H18A 0.9500
C19 C20 1.390(2)
C20 C21 1.375(2)
C20 H20A 0.9500
C21 H21A 0.9500
C22 H22A 0.9800
C22 H22B 0.9800
C22 H22C 0.9800

loop_
_geom_torsion_atom_site_label_1
_geom_torsion_atom_site_label_2
_geom_torsion_atom_site_label_3
_geom_torsion_atom_site_label_4
_geom_torsion
C8 N1 C1 C2 179.18(15)
C15 N1 C1 C2 4.5(2)
C8 N1 C1 C6 -0.13(16)
C15 N1 C1 C6 -174.83(13)
N1 C1 C2 C3 -178.31(14)
C6 C1 C2 C3 0.9(2)
C1 C2 C3 C4 0.2(2)
C2 C3 C4 C5 -1.0(2)
C3 C4 C5 C6 0.8(2)
C4 C5 C6 C1 0.3(2)
C4 C5 C6 C7 177.97(16)
N1 C1 C6 C5 178.23(13)
C2 C1 C6 C5 -1.1(2)
N1 C1 C6 C7 -0.08(16)
C2 C1 C6 C7 -179.44(14)
C5 C6 C7 C8 -177.63(17)
C1 C6 C7 C8 0.26(16)
C6 C7 C8 N1 -0.35(17)
C6 C7 C8 C9 178.77(14)
C1 N1 C8 C7 0.30(16)
C15 N1 C8 C7 174.67(13)
C1 N1 C8 C9 -178.87(13)
C15 N1 C8 C9 -4.5(2)
C7 C8 C9 C14 134.14(17)
N1 C8 C9 C14 -46.9(2)
C7 C8 C9 C10 -44.0(2)
N1 C8 C9 C10 135.05(15)
C14 C9 C10 C11 1.5(2)
C8 C9 C10 C11 179.67(15)
C9 C10 C11 C12 -0.5(3)
C10 C11 C12 C13 -0.8(3)
C11 C12 C13 C14 1.2(3)
C12 C13 C14 C9 -0.1(2)
C10 C9 C14 C13 -1.2(2)
C8 C9 C14 C13 -179.26(15)
C1 N1 C15 C16 -78.33(17)
C8 N1 C15 C16 108.05(16)
N1 C15 C16 C17 -8.79(19)
N1 C15 C16 C21 172.74(12)
C21 C16 C17 C18 0.8(2)
C15 C16 C17 C18 -177.69(13)
C16 C17 C18 C19 -0.1(2)
C22 O1 C19 C18 -7.4(2)
C22 O1 C19 C20 172.23(13)
C17 C18 C19 O1 179.01(13)
C17 C18 C19 C20 -0.6(2)
O1 C19 C20 C21 -179.10(13)
C18 C19 C20 C21 0.5(2)
C19 C20 C21 C16 0.2(2)
C17 C16 C21 C20 -0.8(2)
C15 C16 C21 C20 177.68(13)
